data_4345233
loop_
_publ_author_name
'Harris, Lisa M.'
'Tam, Eric C. Y.'
'Cummins, Struan J. W.'
'Coles, Martyn P.'
'Fulton, J. Robin'

_publ_section_title
;
 The Reactivity of Germanium Phosphanides with Chalcogens
;
_journal_name_full 'Inorganic Chemistry'
_journal_paper_doi 10.1021/acs.inorgchem.6b03109
_journal_year 2017
_chemical_compound_source 'synthesis as described'
_chemical_formula_moiety 'C41 H63 Ge1 N2 P1 S, C4 H8 O'
_chemical_formula_sum 'C45 H71 Ge N2 O P S'
_chemical_formula_weight 791.66
_chemical_name_systematic
;
 ?
;
_space_group_IT_number 14
_symmetry_cell_setting monoclinic
_symmetry_Int_Tables_number 14
_symmetry_space_group_name_Hall '-P 2ybc'
_symmetry_space_group_name_H-M 'P 1 21/c 1'
_atom_sites_solution_hydrogens geom
_atom_sites_solution_primary direct
_atom_sites_solution_secondary difmap
_audit_conform_dict_location ftp://ftp.iucr.org/pub/cif_core.dic
_audit_conform_dict_name cif_core.dic
_audit_conform_dict_version 2.2
_audit_creation_date 2011-08-02T07:57:10-00:00
_audit_creation_method 'WinGX routine CIF_UPDATE'
_cell_angle_alpha 90
_cell_angle_beta 116.156(1)
_cell_angle_gamma 90
_cell_formula_units_Z 4
_cell_length_a 17.5377(4)
_cell_length_b 10.1519(1)
_cell_length_c 26.9248(6)
_cell_measurement_reflns_used 49798
_cell_measurement_temperature 173(2)
_cell_measurement_theta_max 26.733
_cell_measurement_theta_min 3.395
_cell_measurement_wavelength 0.71073
_cell_volume 4302.83(15)
_computing_cell_refinement 'HKL Scalepack (Otwinowski & Minor 1997)'
_computing_data_collection 'Collect (Bruker AXS BV, 1997-2004)'
_computing_data_reduction 'HKL Denzo and Scalepack (Otwinowski & Minor 1997)'
_computing_molecular_graphics 'Ortep-3 for Windows (Farrugia, 1997)'
_computing_publication_material 'WinGX publication routines (Farrugia, 1999)'
_computing_structure_refinement 'SHELXL-97 (Sheldrick, 1997)'
_computing_structure_solution 'SHELXS-86 (Sheldrick, 1986)'
_diffrn_ambient_temperature 173(2)
_diffrn_detector 'CCD plate'
_diffrn_measured_fraction_theta_full 0.997
_diffrn_measured_fraction_theta_max 0.997
_diffrn_measurement_device '95mm CCD camera on \k-goniostat'
_diffrn_measurement_device_type KappaCCD
_diffrn_measurement_method 'CCD rotation images, thick slices'
_diffrn_orient_matrix_type 'by Bruker AXS Collect from scalepack cell'
_diffrn_orient_matrix_UB_11 -0.103901E-1
_diffrn_orient_matrix_UB_12 0.185935E-1
_diffrn_orient_matrix_UB_13 0.372327E-1
_diffrn_orient_matrix_UB_21 0.570779E-1
_diffrn_orient_matrix_UB_22 -0.101338E-1
_diffrn_orient_matrix_UB_23 0.172299E-1
_diffrn_orient_matrix_UB_31 0.80208E-2
_diffrn_orient_matrix_UB_32 0.962007E-1
_diffrn_orient_matrix_UB_33 -0.53813E-2
_diffrn_radiation_monochromator graphite
_diffrn_radiation_probe x-ray
_diffrn_radiation_type MoK\a
_diffrn_radiation_wavelength 0.7107
_diffrn_reflns_av_R_equivalents 0.1104
_diffrn_reflns_av_unetI/netI 0.0929
_diffrn_reflns_limit_h_max 22
_diffrn_reflns_limit_h_min -22
_diffrn_reflns_limit_k_max 12
_diffrn_reflns_limit_k_min -12
_diffrn_reflns_limit_l_max 34
_diffrn_reflns_limit_l_min -34
_diffrn_reflns_number 45679
_diffrn_reflns_theta_full 26.72
_diffrn_reflns_theta_max 26.72
_diffrn_reflns_theta_min 3.49
_diffrn_source 'Enraf Nonius FR590'
_exptl_absorpt_coefficient_mu 0.833
_exptl_absorpt_correction_T_max 1.0648
_exptl_absorpt_correction_T_min 0.864
_exptl_absorpt_correction_type multi-scan
_exptl_absorpt_process_details
;
        [c.f. r.h. blessing, acta cryst. (1995), a51, 33-38]
;
_exptl_crystal_colour 'Pale Yellow'
_exptl_crystal_density_diffrn 1.222
_exptl_crystal_density_method 'not measured'
_exptl_crystal_description Blade
_exptl_crystal_F_000 1704
_exptl_crystal_size_max 0.11
_exptl_crystal_size_mid 0.1
_exptl_crystal_size_min 0.05
_refine_diff_density_max 0.515
_refine_diff_density_min -0.501
_refine_diff_density_rms 0.08
_refine_ls_extinction_method none
_refine_ls_goodness_of_fit_ref 1.022
_refine_ls_hydrogen_treatment constr
_refine_ls_matrix_type full
_refine_ls_number_parameters 499
_refine_ls_number_reflns 9105
_refine_ls_number_restraints 6
_refine_ls_restrained_S_all 1.022
_refine_ls_R_factor_all 0.0969
_refine_ls_R_factor_gt 0.0538
_refine_ls_shift/su_max 0.002
_refine_ls_shift/su_mean 0
_refine_ls_structure_factor_coef Fsqd
_refine_ls_weighting_details 'calc w=1/[\s^2^(Fo^2^)+(0.0326P)^2^+2.8822P] where P=(Fo^2^+2Fc^2^)/3'
_refine_ls_weighting_scheme calc
_refine_ls_wR_factor_gt 0.0917
_refine_ls_wR_factor_ref 0.1031
_reflns_number_gt 6246
_reflns_number_total 9105
_reflns_threshold_expression >2sigma(I)
_cod_data_source_file ic6b03109_si_002.cif
_cod_data_source_block Compound-3CyS
_cod_original_cell_volume 4302.83(14)
_cod_original_sg_symbol_H-M 'P 21/c'
_cod_database_code 4345233

loop_
_symmetry_equiv_pos_as_xyz
'x, y, z'
'-x, y+1/2, -z+1/2'
'-x, -y, -z'
'x, -y-1/2, z-1/2'

loop_
_atom_site_label
_atom_site_type_symbol
_atom_site_fract_x
_atom_site_fract_y
_atom_site_fract_z
_atom_site_U_iso_or_equiv
_atom_site_adp_type
_atom_site_occupancy
_atom_site_symmetry_multiplicity
_atom_site_calc_flag
_atom_site_refinement_flags
_atom_site_disorder_assembly
_atom_site_disorder_group
Ge Ge 0.816141(19) 0.28738(3) 0.126729(13) 0.01539(9) Uani 1 1 d . . .
S S 0.84697(5) 0.09066(7) 0.15075(3) 0.02356(19) Uani 1 1 d . . .
P P 0.69113(5) 0.36412(7) 0.05445(3) 0.01762(18) Uani 1 1 d . . .
O O 0.46864(18) 0.2493(3) 0.23971(13) 0.0676(9) Uani 1 1 d . . .
N1 N 0.82572(14) 0.3938(2) 0.18979(10) 0.0174(5) Uani 1 1 d . . .
N2 N 0.91151(14) 0.3766(2) 0.12176(10) 0.0179(5) Uani 1 1 d . . .
C1 C 0.90407(19) 0.4199(3) 0.22941(12) 0.0226(7) Uani 1 1 d . . .
C2 C 0.97572(19) 0.4150(3) 0.22027(13) 0.0245(7) Uani 1 1 d . . .
H2 H 1.0289 0.4173 0.2522 0.029 Uiso 1 1 calc R . .
C3 C 0.97869(18) 0.4072(3) 0.16973(13) 0.0215(7) Uani 1 1 d . . .
C4 C 0.9165(2) 0.4599(3) 0.28636(13) 0.0356(9) Uani 1 1 d . . .
H4A H 0.865 0.5034 0.2838 0.053 Uiso 1 1 calc R . .
H4B H 0.9646 0.5209 0.3026 0.053 Uiso 1 1 calc R . .
H4C H 0.928 0.3816 0.3098 0.053 Uiso 1 1 calc R . .
C5 C 1.06307(19) 0.4393(3) 0.17008(14) 0.0311(8) Uani 1 1 d . . .
H5A H 1.099 0.3605 0.1801 0.047 Uiso 1 1 calc R . .
H5B H 1.0913 0.5092 0.1971 0.047 Uiso 1 1 calc R . .
H5C H 1.0537 0.4692 0.1332 0.047 Uiso 1 1 calc R . .
C6 C 0.75019(18) 0.4247(3) 0.19672(12) 0.0200(7) Uani 1 1 d . . .
C7 C 0.70809(19) 0.5444(3) 0.17470(13) 0.0234(7) Uani 1 1 d . . .
C8 C 0.6305(2) 0.5675(3) 0.17552(14) 0.0303(8) Uani 1 1 d . . .
H8 H 0.6005 0.6465 0.16 0.036 Uiso 1 1 calc R . .
C9 C 0.5965(2) 0.4775(3) 0.19855(14) 0.0345(9) Uani 1 1 d . . .
H9 H 0.5426 0.4937 0.1977 0.041 Uiso 1 1 calc R . .
C10 C 0.6405(2) 0.3643(3) 0.22285(13) 0.0298(8) Uani 1 1 d . . .
H10 H 0.6176 0.3051 0.2401 0.036 Uiso 1 1 calc R . .
C11 C 0.71772(19) 0.3356(3) 0.22253(12) 0.0219(7) Uani 1 1 d . . .
C12 C 0.7480(2) 0.6510(3) 0.15375(13) 0.0284(8) Uani 1 1 d . . .
H12 H 0.7862 0.6064 0.1403 0.034 Uiso 1 1 calc R . .
C13 C 0.6841(2) 0.7327(3) 0.10597(16) 0.0464(10) Uani 1 1 d . . .
H13A H 0.7144 0.7978 0.0945 0.07 Uiso 1 1 calc R . .
H13B H 0.6458 0.7782 0.118 0.07 Uiso 1 1 calc R . .
H13C H 0.651 0.6747 0.0748 0.07 Uiso 1 1 calc R . .
C14 C 0.8031(3) 0.7425(3) 0.20148(16) 0.0520(11) Uani 1 1 d . . .
H14A H 0.8289 0.8101 0.1878 0.078 Uiso 1 1 calc R . .
H14B H 0.8479 0.691 0.2305 0.078 Uiso 1 1 calc R . .
H14C H 0.7677 0.7848 0.2166 0.078 Uiso 1 1 calc R . .
C15 C 0.76393(19) 0.2099(3) 0.25117(12) 0.0249(7) Uani 1 1 d . . .
H15 H 0.819 0.2056 0.2486 0.03 Uiso 1 1 calc R . .
C16 C 0.7124(2) 0.0867(3) 0.22398(15) 0.0342(8) Uani 1 1 d . . .
H16A H 0.7442 0.0083 0.2434 0.051 Uiso 1 1 calc R . .
H16B H 0.7021 0.0833 0.1851 0.051 Uiso 1 1 calc R . .
H16C H 0.658 0.0896 0.226 0.051 Uiso 1 1 calc R . .
C17 C 0.7833(2) 0.2133(4) 0.31277(13) 0.0410(9) Uani 1 1 d . . .
H17A H 0.8131 0.1325 0.3309 0.061 Uiso 1 1 calc R . .
H17B H 0.7299 0.2199 0.3161 0.061 Uiso 1 1 calc R . .
H17C H 0.819 0.2898 0.3306 0.061 Uiso 1 1 calc R . .
C18 C 0.91540(17) 0.3846(3) 0.06900(12) 0.0193(7) Uani 1 1 d . . .
C19 C 0.88068(18) 0.4964(3) 0.03574(13) 0.0242(7) Uani 1 1 d . . .
C20 C 0.87918(19) 0.4977(3) -0.01638(14) 0.0315(8) Uani 1 1 d . . .
H20 H 0.8554 0.5716 -0.0398 0.038 Uiso 1 1 calc R . .
C21 C 0.9110(2) 0.3953(3) -0.03505(14) 0.0352(9) Uani 1 1 d . . .
H21 H 0.9081 0.3981 -0.0711 0.042 Uiso 1 1 calc R . .
C22 C 0.9470(2) 0.2894(3) -0.00124(13) 0.0303(8) Uani 1 1 d . . .
H22 H 0.9697 0.2197 -0.0141 0.036 Uiso 1 1 calc R . .
C23 C 0.95110(18) 0.2809(3) 0.05155(12) 0.0225(7) Uani 1 1 d . . .
C24 C 0.8454(2) 0.6124(3) 0.05485(14) 0.0314(8) Uani 1 1 d . . .
H24 H 0.8103 0.5755 0.0724 0.038 Uiso 1 1 calc R . .
C25 C 0.7879(2) 0.7034(4) 0.00777(18) 0.0536(11) Uani 1 1 d . . .
H25A H 0.7673 0.7752 0.0229 0.08 Uiso 1 1 calc R . .
H25B H 0.7395 0.653 -0.0189 0.08 Uiso 1 1 calc R . .
H25C H 0.8202 0.74 -0.0108 0.08 Uiso 1 1 calc R . .
C26 C 0.9168(2) 0.6953(3) 0.09920(17) 0.0445(10) Uani 1 1 d . . .
H26A H 0.8917 0.7684 0.1107 0.067 Uiso 1 1 calc R . .
H26B H 0.9538 0.7305 0.0838 0.067 Uiso 1 1 calc R . .
H26C H 0.9502 0.6398 0.1313 0.067 Uiso 1 1 calc R . .
C27 C 0.9976(2) 0.1637(3) 0.08752(14) 0.0270(8) Uani 1 1 d . . .
H27 H 0.9965 0.1731 0.1242 0.032 Uiso 1 1 calc R . .
C28 C 1.0910(2) 0.1612(4) 0.09724(15) 0.0391(9) Uani 1 1 d . . .
H28A H 1.1199 0.0856 0.1206 0.059 Uiso 1 1 calc R . .
H28B H 1.1192 0.2428 0.1157 0.059 Uiso 1 1 calc R . .
H28C H 1.0932 0.1537 0.0616 0.059 Uiso 1 1 calc R . .
C29 C 0.9558(2) 0.0322(3) 0.06182(15) 0.0356(9) Uani 1 1 d . . .
H29A H 0.9875 -0.0402 0.0863 0.053 Uiso 1 1 calc R . .
H29B H 0.9563 0.0214 0.0258 0.053 Uiso 1 1 calc R . .
H29C H 0.8971 0.0313 0.0569 0.053 Uiso 1 1 calc R . .
C30 C 0.61018(17) 0.2761(3) 0.07058(12) 0.0194(6) Uani 1 1 d . . .
H30 H 0.6288 0.2885 0.1111 0.023 Uiso 1 1 calc R . .
C31 C 0.59598(18) 0.1283(3) 0.06003(13) 0.0221(7) Uani 1 1 d . . .
H31A H 0.6502 0.0811 0.0809 0.027 Uiso 1 1 calc R . .
H31B H 0.5765 0.1103 0.0202 0.027 Uiso 1 1 calc R . .
C32 C 0.52955(19) 0.0779(3) 0.07797(14) 0.0275(8) Uani 1 1 d . . .
H32A H 0.52 -0.0173 0.0696 0.033 Uiso 1 1 calc R . .
H32B H 0.5512 0.0894 0.1184 0.033 Uiso 1 1 calc R . .
C33 C 0.44599(19) 0.1510(3) 0.04854(14) 0.0279(8) Uani 1 1 d . . .
H33A H 0.4054 0.1193 0.0623 0.034 Uiso 1 1 calc R . .
H33B H 0.4214 0.1326 0.0084 0.034 Uiso 1 1 calc R . .
C34 C 0.45892(19) 0.2991(3) 0.05827(15) 0.0304(8) Uani 1 1 d . . .
H34A H 0.4044 0.3451 0.0367 0.037 Uiso 1 1 calc R . .
H34B H 0.477 0.3183 0.0979 0.037 Uiso 1 1 calc R . .
C35 C 0.52569(18) 0.3510(3) 0.04132(13) 0.0239(7) Uani 1 1 d . . .
H35A H 0.5355 0.4458 0.0506 0.029 Uiso 1 1 calc R . .
H35B H 0.5043 0.3419 0.0008 0.029 Uiso 1 1 calc R . .
C36 C 0.69363(18) 0.2902(3) -0.00842(12) 0.0222(7) Uani 1 1 d . . .
H36 H 0.7385 0.341 -0.0135 0.027 Uiso 1 1 calc R . .
C37 C 0.6109(2) 0.3216(3) -0.06036(13) 0.0310(8) Uani 1 1 d . . .
H37A H 0.5637 0.2696 -0.0596 0.037 Uiso 1 1 calc R . .
H37B H 0.597 0.4161 -0.0603 0.037 Uiso 1 1 calc R . .
C38 C 0.6195(2) 0.2896(3) -0.11309(14) 0.0403(9) Uani 1 1 d . . .
H38A H 0.5647 0.3062 -0.1457 0.048 Uiso 1 1 calc R . .
H38B H 0.6628 0.3481 -0.1157 0.048 Uiso 1 1 calc R . .
C39 C 0.6453(2) 0.1467(3) -0.11342(13) 0.0337(8) Uani 1 1 d . . .
H39A H 0.599 0.0883 -0.1151 0.04 Uiso 1 1 calc R . .
H39B H 0.6541 0.1302 -0.1468 0.04 Uiso 1 1 calc R . .
C40 C 0.7263(2) 0.1143(3) -0.06213(14) 0.0363(9) Uani 1 1 d . . .
H40A H 0.774 0.1656 -0.0626 0.044 Uiso 1 1 calc R . .
H40B H 0.7395 0.0195 -0.0625 0.044 Uiso 1 1 calc R . .
C41 C 0.7178(2) 0.1457(3) -0.00947(13) 0.0303(8) Uani 1 1 d . . .
H41A H 0.7724 0.1273 0.0231 0.036 Uiso 1 1 calc R . .
H41B H 0.6738 0.0884 -0.0072 0.036 Uiso 1 1 calc R . .
C42 C 0.4339(12) 0.168(2) 0.1919(10) 0.065(9) Uani 0.52 1 d PD A 1
H42A H 0.4452 0.0741 0.2019 0.078 Uiso 0.52 1 calc PR A 1
H42B H 0.4575 0.1916 0.1658 0.078 Uiso 0.52 1 calc PR A 1
C43 C 0.3395(11) 0.1978(14) 0.1672(6) 0.062(5) Uani 0.52 1 d PD A 1
H43A H 0.311 0.1461 0.1854 0.075 Uiso 0.52 1 calc PR A 1
H43B H 0.3112 0.1811 0.1269 0.075 Uiso 0.52 1 calc PR A 1
C44 C 0.3419(12) 0.3441(19) 0.1803(8) 0.112(9) Uani 0.52 1 d PD A 1
H44A H 0.2872 0.3756 0.1783 0.134 Uiso 0.52 1 calc PR A 1
H44B H 0.3579 0.3984 0.1558 0.134 Uiso 0.52 1 calc PR A 1
C45 C 0.4117(11) 0.3414(15) 0.2396(5) 0.038(4) Uani 0.52 1 d PD A 1
H45A H 0.4391 0.4288 0.2505 0.046 Uiso 0.52 1 calc PR A 1
H45B H 0.3883 0.3161 0.2657 0.046 Uiso 0.52 1 calc PR A 1
C42A C 0.4252(13) 0.1714(15) 0.1920(10) 0.054(9) Uani 0.48 1 d PD A 2
H42C H 0.4101 0.0853 0.2025 0.065 Uiso 0.48 1 calc PR A 2
H42D H 0.4623 0.1551 0.1736 0.065 Uiso 0.48 1 calc PR A 2
C43A C 0.3455(13) 0.2426(18) 0.1528(6) 0.068(6) Uani 0.48 1 d PD A 2
H43C H 0.3008 0.1801 0.1293 0.081 Uiso 0.48 1 calc PR A 2
H43D H 0.3573 0.3056 0.129 0.081 Uiso 0.48 1 calc PR A 2
C44A C 0.3212(10) 0.313(2) 0.1936(8) 0.074(6) Uani 0.48 1 d PD A 2
H44C H 0.2818 0.3873 0.176 0.089 Uiso 0.48 1 calc PR A 2
H44D H 0.2958 0.2522 0.2108 0.089 Uiso 0.48 1 calc PR A 2
C45A C 0.4082(14) 0.361(2) 0.2348(10) 0.119(11) Uani 0.48 1 d PD A 2
H45C H 0.4088 0.3797 0.271 0.143 Uiso 0.48 1 calc PR A 2
H45D H 0.4241 0.4422 0.2212 0.143 Uiso 0.48 1 calc PR A 2

loop_
_atom_site_aniso_label
_atom_site_aniso_U_11
_atom_site_aniso_U_22
_atom_site_aniso_U_33
_atom_site_aniso_U_23
_atom_site_aniso_U_13
_atom_site_aniso_U_12
Ge 0.01445(16) 0.01585(16) 0.01413(16) -0.00032(14) 0.00471(12) -0.00141(13)
S 0.0266(4) 0.0171(4) 0.0285(5) 0.0050(3) 0.0136(4) 0.0029(3)
P 0.0165(4) 0.0170(4) 0.0153(4) 0.0003(3) 0.0033(3) -0.0021(3)
O 0.0521(19) 0.091(2) 0.060(2) -0.0265(18) 0.0256(17) -0.0137(17)
N1 0.0169(13) 0.0193(13) 0.0135(13) -0.0035(10) 0.0046(11) -0.0007(10)
N2 0.0145(13) 0.0200(13) 0.0175(14) 0.0039(11) 0.0055(11) -0.0022(10)
C1 0.0233(18) 0.0219(17) 0.0172(17) -0.0040(13) 0.0041(14) 0.0001(13)
C2 0.0152(16) 0.0330(18) 0.0170(17) 0.0004(14) -0.0006(14) -0.0007(13)
C3 0.0169(16) 0.0170(16) 0.0273(19) 0.0006(13) 0.0069(15) -0.0010(12)
C4 0.0267(19) 0.052(2) 0.0225(19) -0.0122(17) 0.0054(16) -0.0036(16)
C5 0.0192(18) 0.042(2) 0.028(2) -0.0032(16) 0.0071(16) -0.0093(15)
C6 0.0188(17) 0.0255(17) 0.0141(16) -0.0084(13) 0.0058(14) 0.0019(13)
C7 0.0233(18) 0.0225(17) 0.0202(18) -0.0063(13) 0.0057(15) 0.0003(13)
C8 0.0287(19) 0.0253(18) 0.033(2) -0.0003(15) 0.0102(17) 0.0108(14)
C9 0.0241(19) 0.045(2) 0.035(2) -0.0043(17) 0.0133(17) 0.0097(16)
C10 0.0273(19) 0.036(2) 0.028(2) 0.0029(16) 0.0137(16) 0.0040(15)
C11 0.0222(17) 0.0272(17) 0.0168(17) -0.0038(13) 0.0091(14) 0.0021(13)
C12 0.031(2) 0.0212(17) 0.028(2) -0.0037(15) 0.0081(16) 0.0021(14)
C13 0.052(3) 0.032(2) 0.049(3) 0.0093(19) 0.017(2) 0.0053(18)
C14 0.061(3) 0.030(2) 0.048(3) -0.0079(18) 0.008(2) -0.0145(18)
C15 0.0267(18) 0.0309(18) 0.0213(17) 0.0057(15) 0.0144(15) 0.0079(15)
C16 0.037(2) 0.0317(19) 0.040(2) 0.0090(17) 0.0223(18) 0.0045(16)
C17 0.043(2) 0.059(2) 0.026(2) 0.0119(19) 0.0202(18) 0.0186(19)
C18 0.0119(15) 0.0242(17) 0.0170(17) 0.0043(13) 0.0020(13) -0.0080(12)
C19 0.0163(16) 0.0258(18) 0.0258(19) 0.0047(14) 0.0049(15) -0.0088(13)
C20 0.0222(18) 0.038(2) 0.026(2) 0.0137(16) 0.0023(16) -0.0082(15)
C21 0.042(2) 0.045(2) 0.0173(19) 0.0037(16) 0.0116(17) -0.0153(17)
C22 0.0325(19) 0.037(2) 0.0243(19) -0.0051(17) 0.0156(16) -0.0112(16)
C23 0.0218(17) 0.0260(17) 0.0194(17) 0.0016(14) 0.0088(14) -0.0076(14)
C24 0.0258(18) 0.0277(19) 0.042(2) 0.0153(16) 0.0163(17) -0.0012(14)
C25 0.046(2) 0.054(3) 0.066(3) 0.030(2) 0.030(2) 0.019(2)
C26 0.044(2) 0.0219(19) 0.065(3) -0.0002(18) 0.021(2) 0.0011(16)
C27 0.033(2) 0.0284(18) 0.026(2) 0.0025(14) 0.0196(17) 0.0002(14)
C28 0.030(2) 0.049(2) 0.042(2) 0.0062(18) 0.0190(19) 0.0029(17)
C29 0.047(2) 0.0267(19) 0.044(2) -0.0003(16) 0.031(2) 0.0010(16)
C30 0.0175(16) 0.0199(16) 0.0164(16) 0.0016(13) 0.0034(13) -0.0036(13)
C31 0.0187(16) 0.0203(17) 0.0256(18) 0.0007(14) 0.0080(14) -0.0010(13)
C32 0.0277(19) 0.0227(17) 0.0283(19) 0.0012(14) 0.0088(16) -0.0069(14)
C33 0.0208(18) 0.0317(18) 0.031(2) -0.0015(15) 0.0116(16) -0.0064(14)
C34 0.0212(17) 0.0295(19) 0.040(2) -0.0014(16) 0.0126(16) 0.0003(14)
C35 0.0218(17) 0.0199(16) 0.0280(19) 0.0001(14) 0.0093(15) -0.0017(13)
C36 0.0188(16) 0.0277(17) 0.0200(17) -0.0021(14) 0.0085(14) -0.0053(14)
C37 0.032(2) 0.0312(19) 0.0233(19) -0.0014(14) 0.0065(16) -0.0012(14)
C38 0.050(2) 0.045(2) 0.0190(19) -0.0009(17) 0.0095(17) -0.0040(19)
C39 0.045(2) 0.039(2) 0.0211(19) -0.0099(16) 0.0185(17) -0.0134(17)
C40 0.039(2) 0.040(2) 0.033(2) -0.0106(17) 0.0193(18) -0.0052(16)
C41 0.032(2) 0.0344(19) 0.0216(19) -0.0029(15) 0.0092(16) 0.0023(15)
C42 0.048(12) 0.119(17) 0.032(13) -0.007(10) 0.021(10) 0.009(10)
C43 0.068(9) 0.054(9) 0.042(9) -0.019(7) 0.004(7) 0.010(7)
C44 0.117(16) 0.091(12) 0.126(18) -0.053(13) 0.053(12) 0.015(11)
C45 0.068(12) 0.026(6) 0.029(6) -0.009(5) 0.029(7) -0.009(6)
C42A 0.08(2) 0.029(9) 0.062(18) -0.012(9) 0.040(15) -0.006(8)
C43A 0.061(8) 0.099(16) 0.041(8) 0.003(8) 0.021(7) 0.009(9)
C44A 0.057(8) 0.103(13) 0.061(9) -0.028(8) 0.023(7) 0.012(8)
C45A 0.075(17) 0.097(18) 0.20(3) -0.075(15) 0.072(18) -0.031(12)

loop_
_atom_type_symbol
_atom_type_description
_atom_type_scat_dispersion_real
_atom_type_scat_dispersion_imag
_atom_type_scat_source
C C 0.0033 0.0016 'International Tables Vol C Tables 4.2.6.8 and 6.1.1.4'
H H 0 0 'International Tables Vol C Tables 4.2.6.8 and 6.1.1.4'
Ge Ge 0.1547 1.8001 'International Tables Vol C Tables 4.2.6.8 and 6.1.1.4'
N N 0.0061 0.0033 'International Tables Vol C Tables 4.2.6.8 and 6.1.1.4'
O O 0.0106 0.006 'International Tables Vol C Tables 4.2.6.8 and 6.1.1.4'
P P 0.1023 0.0942 'International Tables Vol C Tables 4.2.6.8 and 6.1.1.4'
S S 0.1246 0.1234 'International Tables Vol C Tables 4.2.6.8 and 6.1.1.4'

loop_
_geom_angle_atom_site_label_1
_geom_angle_atom_site_label_2
_geom_angle_atom_site_label_3
_geom_angle
N1 Ge N2 93.14(10)
N1 Ge S 110.28(7)
N2 Ge S 110.50(7)
N1 Ge P 103.26(7)
N2 Ge P 107.79(7)
S Ge P 126.56(3)
C36 P C30 109.83(13)
C36 P Ge 103.46(10)
C30 P Ge 100.14(9)
C45 O C42A 106.3(9)
C45 O C42 111.9(10)
C42A O C45A 105.3(11)
C42 O C45A 110.4(11)
C1 N1 C6 121.8(2)
C1 N1 Ge 117.70(19)
C6 N1 Ge 119.81(17)
C3 N2 C18 121.8(2)
C3 N2 Ge 117.00(19)
C18 N2 Ge 120.12(17)
N1 C1 C2 122.9(3)
N1 C1 C4 120.0(3)
C2 C1 C4 117.1(3)
C1 C2 C3 127.3(3)
C1 C2 H2 116.3
C3 C2 H2 116.3
N2 C3 C2 124.0(3)
N2 C3 C5 119.8(3)
C2 C3 C5 116.2(3)
C1 C4 H4A 109.5
C1 C4 H4B 109.5
H4A C4 H4B 109.5
C1 C4 H4C 109.5
H4A C4 H4C 109.5
H4B C4 H4C 109.5
C3 C5 H5A 109.5
C3 C5 H5B 109.5
H5A C5 H5B 109.5
C3 C5 H5C 109.5
H5A C5 H5C 109.5
H5B C5 H5C 109.5
C11 C6 C7 120.8(3)
C11 C6 N1 121.1(3)
C7 C6 N1 118.1(3)
C8 C7 C6 118.2(3)
C8 C7 C12 119.9(3)
C6 C7 C12 121.8(3)
C9 C8 C7 121.1(3)
C9 C8 H8 119.5
C7 C8 H8 119.5
C10 C9 C8 120.3(3)
C10 C9 H9 119.9
C8 C9 H9 119.9
C9 C10 C11 121.0(3)
C9 C10 H10 119.5
C11 C10 H10 119.5
C10 C11 C6 118.5(3)
C10 C11 C15 118.3(3)
C6 C11 C15 123.2(3)
C7 C12 C13 114.3(3)
C7 C12 C14 110.0(3)
C13 C12 C14 109.6(3)
C7 C12 H12 107.6
C13 C12 H12 107.6
C14 C12 H12 107.6
C12 C13 H13A 109.5
C12 C13 H13B 109.5
H13A C13 H13B 109.5
C12 C13 H13C 109.5
H13A C13 H13C 109.5
H13B C13 H13C 109.5
C12 C14 H14A 109.5
C12 C14 H14B 109.5
H14A C14 H14B 109.5
C12 C14 H14C 109.5
H14A C14 H14C 109.5
H14B C14 H14C 109.5
C11 C15 C16 111.9(3)
C11 C15 C17 110.0(2)
C16 C15 C17 109.7(3)
C11 C15 H15 108.4
C16 C15 H15 108.4
C17 C15 H15 108.4
C15 C16 H16A 109.5
C15 C16 H16B 109.5
H16A C16 H16B 109.5
C15 C16 H16C 109.5
H16A C16 H16C 109.5
H16B C16 H16C 109.5
C15 C17 H17A 109.5
C15 C17 H17B 109.5
H17A C17 H17B 109.5
C15 C17 H17C 109.5
H17A C17 H17C 109.5
H17B C17 H17C 109.5
C23 C18 C19 121.5(3)
C23 C18 N2 120.3(2)
C19 C18 N2 118.2(3)
C20 C19 C18 117.4(3)
C20 C19 C24 120.3(3)
C18 C19 C24 122.4(3)
C21 C20 C19 122.1(3)
C21 C20 H20 119
C19 C20 H20 119
C22 C21 C20 119.5(3)
C22 C21 H21 120.3
C20 C21 H21 120.3
C21 C22 C23 121.9(3)
C21 C22 H22 119.1
C23 C22 H22 119.1
C22 C23 C18 117.6(3)
C22 C23 C27 118.0(3)
C18 C23 C27 124.3(3)
C19 C24 C25 113.8(3)
C19 C24 C26 111.8(3)
C25 C24 C26 108.9(3)
C19 C24 H24 107.3
C25 C24 H24 107.3
C26 C24 H24 107.3
C24 C25 H25A 109.5
C24 C25 H25B 109.5
H25A C25 H25B 109.5
C24 C25 H25C 109.5
H25A C25 H25C 109.5
H25B C25 H25C 109.5
C24 C26 H26A 109.5
C24 C26 H26B 109.5
H26A C26 H26B 109.5
C24 C26 H26C 109.5
H26A C26 H26C 109.5
H26B C26 H26C 109.5
C23 C27 C29 112.2(3)
C23 C27 C28 110.6(3)
C29 C27 C28 108.8(3)
C23 C27 H27 108.4
C29 C27 H27 108.4
C28 C27 H27 108.4
C27 C28 H28A 109.5
C27 C28 H28B 109.5
H28A C28 H28B 109.5
C27 C28 H28C 109.5
H28A C28 H28C 109.5
H28B C28 H28C 109.5
C27 C29 H29A 109.5
C27 C29 H29B 109.5
H29A C29 H29B 109.5
C27 C29 H29C 109.5
H29A C29 H29C 109.5
H29B C29 H29C 109.5
C31 C30 C35 110.4(2)
C31 C30 P 120.1(2)
C35 C30 P 107.56(19)
C31 C30 H30 106
C35 C30 H30 106
P C30 H30 106
C30 C31 C32 110.7(2)
C30 C31 H31A 109.5
C32 C31 H31A 109.5
C30 C31 H31B 109.5
C32 C31 H31B 109.5
H31A C31 H31B 108.1
C33 C32 C31 111.4(3)
C33 C32 H32A 109.3
C31 C32 H32A 109.3
C33 C32 H32B 109.3
C31 C32 H32B 109.3
H32A C32 H32B 108
C32 C33 C34 110.9(3)
C32 C33 H33A 109.5
C34 C33 H33A 109.5
C32 C33 H33B 109.5
C34 C33 H33B 109.5
H33A C33 H33B 108.1
C35 C34 C33 111.4(3)
C35 C34 H34A 109.4
C33 C34 H34A 109.4
C35 C34 H34B 109.4
C33 C34 H34B 109.4
H34A C34 H34B 108
C34 C35 C30 111.7(2)
C34 C35 H35A 109.3
C30 C35 H35A 109.3
C34 C35 H35B 109.3
C30 C35 H35B 109.3
H35A C35 H35B 107.9
C41 C36 C37 109.9(2)
C41 C36 P 121.2(2)
C37 C36 P 110.5(2)
C41 C36 H36 104.6
C37 C36 H36 104.6
P C36 H36 104.6
C38 C37 C36 111.1(3)
C38 C37 H37A 109.4
C36 C37 H37A 109.4
C38 C37 H37B 109.4
C36 C37 H37B 109.4
H37A C37 H37B 108
C39 C38 C37 111.1(3)
C39 C38 H38A 109.4
C37 C38 H38A 109.4
C39 C38 H38B 109.4
C37 C38 H38B 109.4
H38A C38 H38B 108
C40 C39 C38 111.3(3)
C40 C39 H39A 109.4
C38 C39 H39A 109.4
C40 C39 H39B 109.4
C38 C39 H39B 109.4
H39A C39 H39B 108
C39 C40 C41 111.5(3)
C39 C40 H40A 109.3
C41 C40 H40A 109.3
C39 C40 H40B 109.3
C41 C40 H40B 109.3
H40A C40 H40B 108
C40 C41 C36 111.1(3)
C40 C41 H41A 109.4
C36 C41 H41A 109.4
C40 C41 H41B 109.4
C36 C41 H41B 109.4
H41A C41 H41B 108
O C42 C43 103.5(12)
O C42 H42A 111.1
C43 C42 H42A 111.1
O C42 H42B 111.1
C43 C42 H42B 111.1
H42A C42 H42B 109
C42 C43 C44 100.2(12)
C42 C43 H43A 111.7
C44 C43 H43A 111.7
C42 C43 H43B 111.7
C44 C43 H43B 111.7
H43A C43 H43B 109.5
C43 C44 C45 98.8(12)
C43 C44 H44A 112
C45 C44 H44A 112
C43 C44 H44B 112
C45 C44 H44B 112
H44A C44 H44B 109.7
O C45 C44 105.3(9)
O C45 H45A 110.7
C44 C45 H45A 110.7
O C45 H45B 110.7
C44 C45 H45B 110.7
H45A C45 H45B 108.8
O C42A C43A 109.2(11)
O C42A H42C 109.8
C43A C42A H42C 109.8
O C42A H42D 109.8
C43A C42A H42D 109.8
H42C C42A H42D 108.3
C42A C43A C44A 100.8(12)
C42A C43A H43C 111.6
C44A C43A H43C 111.6
C42A C43A H43D 111.6
C44A C43A H43D 111.6
H43C C43A H43D 109.4
C45A C44A C43A 99.7(12)
C45A C44A H44C 111.8
C43A C44A H44C 111.8
C45A C44A H44D 111.8
C43A C44A H44D 111.8
H44C C44A H44D 109.6
C44A C45A O 105.3(13)
C44A C45A H45C 110.7
O C45A H45C 110.7
C44A C45A H45D 110.7
O C45A H45D 110.7
H45C C45A H45D 108.8

loop_
_geom_bond_atom_site_label_1
_geom_bond_atom_site_label_2
_geom_bond_distance
Ge N1 1.956(2)
Ge N2 1.958(2)
Ge S 2.0954(8)
Ge P 2.3322(8)
P C36 1.870(3)
P C30 1.883(3)
O C45 1.367(17)
O C42A 1.41(2)
O C42 1.42(2)
O C45A 1.52(3)
N1 C1 1.343(4)
N1 C6 1.451(4)
N2 C3 1.346(4)
N2 C18 1.454(4)
C1 C2 1.384(4)
C1 C4 1.506(4)
C2 C3 1.387(4)
C2 H2 0.95
C3 C5 1.511(4)
C4 H4A 0.98
C4 H4B 0.98
C4 H4C 0.98
C5 H5A 0.98
C5 H5B 0.98
C5 H5C 0.98
C6 C11 1.405(4)
C6 C7 1.410(4)
C7 C8 1.390(4)
C7 C12 1.525(4)
C8 C9 1.378(5)
C8 H8 0.95
C9 C10 1.377(4)
C9 H9 0.95
C10 C11 1.390(4)
C10 H10 0.95
C11 C15 1.526(4)
C12 C13 1.526(4)
C12 C14 1.533(4)
C12 H12 1
C13 H13A 0.98
C13 H13B 0.98
C13 H13C 0.98
C14 H14A 0.98
C14 H14B 0.98
C14 H14C 0.98
C15 C16 1.527(4)
C15 C17 1.540(4)
C15 H15 1
C16 H16A 0.98
C16 H16B 0.98
C16 H16C 0.98
C17 H17A 0.98
C17 H17B 0.98
C17 H17C 0.98
C18 C23 1.408(4)
C18 C19 1.408(4)
C19 C20 1.392(4)
C19 C24 1.520(4)
C20 C21 1.376(5)
C20 H20 0.95
C21 C22 1.370(4)
C21 H21 0.95
C22 C23 1.394(4)
C22 H22 0.95
C23 C27 1.524(4)
C24 C25 1.533(4)
C24 C26 1.544(5)
C24 H24 1
C25 H25A 0.98
C25 H25B 0.98
C25 H25C 0.98
C26 H26A 0.98
C26 H26B 0.98
C26 H26C 0.98
C27 C29 1.533(4)
C27 C28 1.540(4)
C27 H27 1
C28 H28A 0.98
C28 H28B 0.98
C28 H28C 0.98
C29 H29A 0.98
C29 H29B 0.98
C29 H29C 0.98
C30 C31 1.527(4)
C30 C35 1.538(4)
C30 H30 1
C31 C32 1.533(4)
C31 H31A 0.99
C31 H31B 0.99
C32 C33 1.517(4)
C32 H32A 0.99
C32 H32B 0.99
C33 C34 1.526(4)
C33 H33A 0.99
C33 H33B 0.99
C34 C35 1.526(4)
C34 H34A 0.99
C34 H34B 0.99
C35 H35A 0.99
C35 H35B 0.99
C36 C41 1.530(4)
C36 C37 1.541(4)
C36 H36 1
C37 C38 1.528(4)
C37 H37A 0.99
C37 H37B 0.99
C38 C39 1.521(5)
C38 H38A 0.99
C38 H38B 0.99
C39 C40 1.517(4)
C39 H39A 0.99
C39 H39B 0.99
C40 C41 1.523(4)
C40 H40A 0.99
C40 H40B 0.99
C41 H41A 0.99
C41 H41B 0.99
C42 C43 1.517(13)
C42 H42A 0.99
C42 H42B 0.99
C43 C44 1.523(15)
C43 H43A 0.99
C43 H43B 0.99
C44 C45 1.525(14)
C44 H44A 0.99
C44 H44B 0.99
C45 H45A 0.99
C45 H45B 0.99
C42A C43A 1.513(13)
C42A H42C 0.99
C42A H42D 0.99
C43A C44A 1.521(15)
C43A H43C 0.99
C43A H43D 0.99
C44A C45A 1.516(14)
C44A H44C 0.99
C44A H44D 0.99
C45A H45C 0.99
C45A H45D 0.99
